data_1100096
loop_
_publ_author_name
'Baur, W. H.'
'Rolin, J. L.'

_publ_section_title
;
 Salt hydrates. IX. The comparison of the crystal structure of magnesium
 sulfate pentahydrate with copper sulfate pentahydrate and magnesium chromate
 pentahydrate
;
_journal_coden_ASTM ACBCAR
_journal_issue 5
_journal_name_full
;
 Acta Crystallographica, Section B: Structural Crystallography
 and Crystal Chemistry
;
_journal_page_first 1448
_journal_page_last 1455
_journal_paper_doi 10.1107/S0567740872004443
_journal_volume 28
_journal_year 1972
_chemical_formula_structural 'Mg S O4 (H2 O)5'
_chemical_formula_sum 'H10 Mg O9 S'
_chemical_name_mineral Pentahydrite
_chemical_name_systematic 'Magnesium sulfate(VI) pentahydrate'
_space_group_IT_number 2
_symmetry_cell_setting triclinic
_symmetry_Int_Tables_number 2
_symmetry_space_group_name_Hall '-P 1'
_symmetry_space_group_name_H-M 'P -1'
_cell_angle_alpha 81.12(20)
_cell_angle_beta 109.82(20)
_cell_angle_gamma 105.08(5)
_cell_formula_units_Z 2
_cell_length_a 6.314(5)
_cell_length_b 10.565(18)
_cell_length_c 6.030(6)
_cell_volume 364.4
_exptl_crystal_density_meas 1.9
_refine_ls_R_factor_all 0.057
_cod_database_code 1100096

loop_
_symmetry_equiv_pos_as_xyz
x,y,z
-x,-y,-z

loop_
_atom_site_label
_atom_site_type_symbol
_atom_site_symmetry_multiplicity
_atom_site_Wyckoff_symbol
_atom_site_fract_x
_atom_site_fract_y
_atom_site_fract_z
_atom_site_occupancy
_atom_site_attached_hydrogens
_atom_site_calc_flag
Mg1 Mg2+ 1 a 0. 0. 0. 1. 0 d
Mg2 Mg2+ 1 e 0.5 0.5 0. 1. 0 d
S1 S6+ 2 i 0.0371(1) 0.2897(1) 0.6624(1) 1. 0 d
O1 O2- 2 i 0.9464(4) 0.1509(2) 0.7309(3) 1. 0 d
O2 O2- 2 i 0.2680(4) 0.3344(2) 0.8331(3) 1. 0 d
O3 O2- 2 i 0.8808(4) 0.3711(2) 0.6610(3) 1. 0 d
O4 O2- 2 i 0.0590(4) 0.2686(2) 0.4256(3) 1. 0 d
O5 O2- 2 i 0.8279(4) 0.0768(3) 0.1639(4) 1. 0 d
O6 O2- 2 i 0.3086(4) 0.1139(3) 0.1848(4) 1. 0 d
O7 O2- 2 i 0.4745(4) 0.4042(3) 0.3153(4) 1. 0 d
O8 O2- 2 i 0.7567(4) 0.4077(3) 0.0318(4) 1. 0 d
O9 O2- 2 i 0.4589(4) 0.1324(3) 0.6699(4) 1. 0 d
H1 H1+ 2 i 0.908(15) 0.146(8) 0.260(13) 1. 0 d
H2 H1+ 2 i 0.724(14) 0.023(8) 0.230(13) 1. 0 d
H3 H1+ 2 i 0.331(13) 0.192(7) 0.117(12) 1. 0 d
H4 H1+ 2 i 0.336(12) 0.148(8) 0.321(11) 1. 0 d
H5 H1+ 2 i 0.562(13) 0.402(8) 0.411(11) 1. 0 d
H6 H1+ 2 i 0.350(15) 0.392(8) 0.349(10) 1. 0 d
H7 H1+ 2 i 0.786(13) 0.385(9) 0.919(14) 1. 0 d
H8 H1+ 2 i 0.842(13) 0.374(8) 0.179(12) 1. 0 d
H9 H1+ 2 i 0.585(13) 0.115(8) 0.733(11) 1. 0 d
H10 H1+ 2 i 0.433(13) 0.201(9) 0.706(10) 1. 0 d

loop_
_atom_type_symbol
_atom_type_oxidation_number
Mg2+ 2.000
S6+ 6.000
O2- -2.000
H1+ 1.000

loop_
_cod_changelog_entry_id
_cod_changelog_entry_author
_cod_changelog_entry_date
_cod_changelog_entry_text
1 'Vaitkus, Antanas' 2022-09-26T01:35:00+03:00
;
 Corrected multiple values of the '_atom_site_attached_hydrogens' data item
 by changing them from '2' to '0' since all hydrogen atoms are represented
 using explicit coordinates. Added the summary chemical formula.
;
